data_1539622
loop_
_publ_author_name
'Baier, R.'
'Hoppe, R.'

_publ_section_title
;
 Zwei neue Rubidiumlithiumzincate: Rb Li Zn O2 und Rb Li Zn2 O3
;
_journal_name_full 'Zeitschrift fuer Anorganische und Allgemeine Chemie'
_journal_page_first 136
_journal_page_last 146
_journal_volume 568
_journal_year 1989
_chemical_formula_sum 'Li0.942 O2 Rb Zn1.058'
_chemical_name_systematic 'Rb Li Zn O2'
_space_group_IT_number 139
_symmetry_space_group_name_Hall '-I 4 2'
_symmetry_space_group_name_H-M 'I 4/m m m'
_cell_angle_alpha 90
_cell_angle_beta 90
_cell_angle_gamma 90
_cell_formula_units_Z 2
_cell_length_a 3.5184
_cell_length_b 3.5184
_cell_length_c 11.533
_cell_volume 142.769
_citation_journal_id_ASTM ZAACAB
_cod_data_source_file Baier_ZAACAB_1989_1911.cif
_cod_data_source_block Li0.942O2Rb1Zn1.058
_cod_original_cell_volume 142.7686
_cod_original_formula_sum 'Li0.942 O2 Rb1 Zn1.058'
_cod_database_code 1539622

loop_
_symmetry_equiv_pos_as_xyz
x,y,z
-y,x,z
-x,-y,z
y,-x,z
x,-y,-z
y,x,-z
-x,y,-z
-y,-x,-z
-x,-y,-z
y,-x,-z
x,y,-z
-y,x,-z
-x,y,z
-y,-x,z
x,-y,z
y,x,z
x+1/2,y+1/2,z+1/2
-y+1/2,x+1/2,z+1/2
-x+1/2,-y+1/2,z+1/2
y+1/2,-x+1/2,z+1/2
x+1/2,-y+1/2,-z+1/2
y+1/2,x+1/2,-z+1/2
-x+1/2,y+1/2,-z+1/2
-y+1/2,-x+1/2,-z+1/2
-x+1/2,-y+1/2,-z+1/2
y+1/2,-x+1/2,-z+1/2
x+1/2,y+1/2,-z+1/2
-y+1/2,x+1/2,-z+1/2
-x+1/2,y+1/2,z+1/2
-y+1/2,-x+1/2,z+1/2
x+1/2,-y+1/2,z+1/2
y+1/2,x+1/2,z+1/2

loop_
_atom_site_label
_atom_site_type_symbol
_atom_site_fract_x
_atom_site_fract_y
_atom_site_fract_z
_atom_site_occupancy
_atom_site_U_iso_or_equiv
O1 O-2 0 0 0.332 1 0.0
Rb1 Rb+1 0 0 0 1 0.0
Li1 Li+1 0 0.5 0.25 0.471 0.0
Zn1 Zn+2 0 0.5 0.25 0.529 0.0
